data_8106686
loop_
_publ_author_name
'Yan, Ling-Ling'
'Cai, Hong-Xin'

_publ_section_title
;
 Crystal structure of 3-benzyl-2,3-dihydro-2-thioxoquinazolin-4(1H)-one,
 C15H12N2OS
;
_journal_issue 5
_journal_name_full 'Zeitschrift f\"ur Kristallographie - New Crystal Structures'
_journal_page_first 811
_journal_page_last 812
_journal_paper_doi 10.1515/ncrs-2017-0054
_journal_volume 232
_journal_year 2017
_chemical_formula_sum 'C15 H12 N2 O S'
_chemical_formula_weight 268.33
_space_group_IT_number 2
_space_group_name_Hall '-P 1'
_space_group_name_H-M_alt 'P -1'
_symmetry_cell_setting triclinic
_symmetry_space_group_name_H-M 'P -1'
_atom_sites_solution_hydrogens geom
_atom_sites_solution_primary direct
_atom_sites_solution_secondary difmap
_cell_angle_alpha 84.838(2)
_cell_angle_beta 87.561(2)
_cell_angle_gamma 78.557(2)
_cell_formula_units_Z 2
_cell_length_a 6.4172(6)
_cell_length_b 9.7237(10)
_cell_length_c 10.5031(10)
_cell_measurement_temperature 296(2)
_cell_volume 639.54(11)
_computing_cell_refinement 'Bruker SMART'
_computing_data_collection 'Bruker SMART'
_computing_data_reduction 'Bruker SAINT'
_computing_molecular_graphics 'Bruker SHELXTL'
_computing_publication_material 'Bruker SHELXTL'
_computing_structure_refinement 'SHELXL-97 (Sheldrick, 1997)'
_computing_structure_solution 'SHELXS-97 (Sheldrick, 1990)'
_diffrn_ambient_temperature 296(2)
_diffrn_measured_fraction_theta_full 0.993
_diffrn_measured_fraction_theta_max 0.993
_diffrn_measurement_device_type 'CCD area detector'
_diffrn_measurement_method 'phi and omega scans'
_diffrn_radiation_monochromator graphite
_diffrn_radiation_source 'fine-focus sealed tube'
_diffrn_radiation_type MoK\a
_diffrn_radiation_wavelength 0.71073
_diffrn_reflns_av_R_equivalents 0.0130
_diffrn_reflns_av_sigmaI/netI 0.0248
_diffrn_reflns_limit_h_max 7
_diffrn_reflns_limit_h_min -7
_diffrn_reflns_limit_k_max 11
_diffrn_reflns_limit_k_min -11
_diffrn_reflns_limit_l_max 12
_diffrn_reflns_limit_l_min -10
_diffrn_reflns_number 3328
_diffrn_reflns_theta_full 25.00
_diffrn_reflns_theta_max 25.00
_diffrn_reflns_theta_min 1.95
_exptl_absorpt_coefficient_mu 0.245
_exptl_absorpt_correction_T_max 0.9526
_exptl_absorpt_correction_T_min 0.9413
_exptl_absorpt_correction_type none
_exptl_crystal_colour colorless
_exptl_crystal_density_diffrn 1.393
_exptl_crystal_density_method 'not measured'
_exptl_crystal_description block
_exptl_crystal_F_000 280
_exptl_crystal_size_max 0.25
_exptl_crystal_size_mid 0.23
_exptl_crystal_size_min 0.20
_refine_diff_density_max 0.228
_refine_diff_density_min -0.150
_refine_diff_density_rms 0.038
_refine_ls_extinction_coef 0.090(6)
_refine_ls_extinction_expression Fc^*^=kFc[1+0.001xFc^2^\l^3^/sin(2\q)]^-1/4^
_refine_ls_extinction_method SHELXL
_refine_ls_goodness_of_fit_ref 1.067
_refine_ls_hydrogen_treatment constr
_refine_ls_matrix_type full
_refine_ls_number_parameters 173
_refine_ls_number_reflns 2255
_refine_ls_number_restraints 0
_refine_ls_restrained_S_all 1.067
_refine_ls_R_factor_all 0.0433
_refine_ls_R_factor_gt 0.0362
_refine_ls_shift/su_max 0.000
_refine_ls_shift/su_mean 0.000
_refine_ls_structure_factor_coef Fsqd
_refine_ls_weighting_details 'calc w=1/[\s^2^(Fo^2^)+(0.0395P)^2^+0.1891P] where P=(Fo^2^+2Fc^2^)/3'
_refine_ls_weighting_scheme calc
_refine_ls_wR_factor_gt 0.0888
_refine_ls_wR_factor_ref 0.0934
_reflns_number_gt 1914
_reflns_number_total 2255
_reflns_threshold_expression >2sigma(I)
_cod_data_source_file suppl_ncrs-2017-0054_suppl.cif
_cod_data_source_block 1
_cod_original_sg_symbol_H-M P-1
_cod_database_code 8106686
_publcif_info_exptl_table_max_cols 4
_publcif_info_exptl_table_use_headnotes n

loop_
_symmetry_equiv_pos_as_xyz
'x, y, z'
'-x, -y, -z'

loop_
_atom_site_label
_atom_site_type_symbol
_atom_site_fract_x
_atom_site_fract_y
_atom_site_fract_z
_atom_site_U_iso_or_equiv
_atom_site_adp_type
_atom_site_occupancy
_atom_site_symmetry_multiplicity
_atom_site_calc_flag
_atom_site_refinement_flags
_atom_site_disorder_assembly
_atom_site_disorder_group
S1 S 0.20040(7) 1.04133(5) 0.33319(5) 0.04681(19) Uani 1 1 d . . .
N2 N 0.5610(2) 0.85199(14) 0.38262(13) 0.0355(3) Uani 1 1 d . . .
N1 N 0.2632(2) 0.82817(15) 0.50750(13) 0.0391(4) Uani 1 1 d . . .
H1A H 0.1311 0.8575 0.5264 0.047 Uiso 1 1 calc R . .
O1 O 0.87772(19) 0.70547(14) 0.42301(13) 0.0521(4) Uani 1 1 d . . .
C7 C 0.3491(3) 0.90068(17) 0.41106(16) 0.0358(4) Uani 1 1 d . . .
C8 C 0.6891(3) 0.73697(18) 0.45076(17) 0.0384(4) Uani 1 1 d . . .
C6 C 0.3682(3) 0.71075(18) 0.57899(16) 0.0365(4) Uani 1 1 d . . .
C1 C 0.5829(3) 0.66224(18) 0.55210(16) 0.0360(4) Uani 1 1 d . . .
C2 C 0.6912(3) 0.54254(19) 0.62182(18) 0.0449(5) Uani 1 1 d . . .
H2A H 0.8346 0.5088 0.6043 0.054 Uiso 1 1 calc R . .
C9 C 0.6700(3) 0.92533(19) 0.27768(17) 0.0420(4) Uani 1 1 d . . .
H9A H 0.8056 0.9380 0.3073 0.050 Uiso 1 1 calc R . .
H9B H 0.5845 1.0179 0.2561 0.050 Uiso 1 1 calc R . .
C5 C 0.2614(3) 0.6417(2) 0.67484(17) 0.0456(5) Uani 1 1 d . . .
H5A H 0.1178 0.6746 0.6925 0.055 Uiso 1 1 calc R . .
C3 C 0.5854(3) 0.4747(2) 0.71638(19) 0.0513(5) Uani 1 1 d . . .
H3A H 0.6576 0.3948 0.7630 0.062 Uiso 1 1 calc R . .
C4 C 0.3704(3) 0.5248(2) 0.74284(19) 0.0507(5) Uani 1 1 d . . .
H4A H 0.3004 0.4783 0.8074 0.061 Uiso 1 1 calc R . .
C10 C 0.7074(3) 0.84590(19) 0.15964(17) 0.0427(4) Uani 1 1 d . . .
C15 C 0.5412(3) 0.8324(2) 0.08560(19) 0.0535(5) Uani 1 1 d . . .
H15A H 0.4025 0.8738 0.1077 0.064 Uiso 1 1 calc R . .
C11 C 0.9117(3) 0.7851(3) 0.1226(2) 0.0632(6) Uani 1 1 d . . .
H11A H 1.0256 0.7946 0.1708 0.076 Uiso 1 1 calc R . .
C14 C 0.5811(4) 0.7571(3) -0.0220(2) 0.0692(7) Uani 1 1 d . . .
H14A H 0.4687 0.7474 -0.0713 0.083 Uiso 1 1 calc R . .
C13 C 0.7853(5) 0.6970(3) -0.0559(2) 0.0785(8) Uani 1 1 d . . .
H13A H 0.8111 0.6468 -0.1281 0.094 Uiso 1 1 calc R . .
C12 C 0.9500(4) 0.7107(3) 0.0158(3) 0.0830(8) Uani 1 1 d . . .
H12A H 1.0884 0.6698 -0.0072 0.100 Uiso 1 1 calc R . .

loop_
_atom_site_aniso_label
_atom_site_aniso_U_11
_atom_site_aniso_U_22
_atom_site_aniso_U_33
_atom_site_aniso_U_23
_atom_site_aniso_U_13
_atom_site_aniso_U_12
S1 0.0373(3) 0.0433(3) 0.0543(3) 0.0042(2) 0.0027(2) 0.0010(2)
N2 0.0284(7) 0.0384(8) 0.0396(8) -0.0053(6) 0.0020(6) -0.0059(6)
N1 0.0265(7) 0.0415(8) 0.0457(9) -0.0006(7) 0.0050(6) -0.0009(6)
O1 0.0286(7) 0.0598(9) 0.0637(9) -0.0042(7) 0.0043(6) 0.0003(6)
C7 0.0313(9) 0.0376(9) 0.0393(9) -0.0099(7) 0.0014(7) -0.0065(7)
C8 0.0311(9) 0.0414(10) 0.0429(10) -0.0122(8) -0.0006(7) -0.0043(7)
C6 0.0365(9) 0.0357(9) 0.0374(9) -0.0072(7) -0.0002(7) -0.0051(7)
C1 0.0331(9) 0.0372(9) 0.0381(9) -0.0092(7) -0.0022(7) -0.0047(7)
C2 0.0397(10) 0.0437(11) 0.0491(11) -0.0086(9) -0.0062(8) 0.0002(8)
C9 0.0338(9) 0.0421(10) 0.0509(11) -0.0045(8) 0.0074(8) -0.0107(8)
C5 0.0414(10) 0.0477(11) 0.0464(11) -0.0045(9) 0.0063(8) -0.0067(8)
C3 0.0589(12) 0.0425(11) 0.0491(11) 0.0019(9) -0.0092(9) -0.0028(9)
C4 0.0601(13) 0.0475(11) 0.0443(11) 0.0006(9) 0.0027(9) -0.0126(9)
C10 0.0454(10) 0.0430(10) 0.0402(10) 0.0005(8) 0.0066(8) -0.0129(8)
C15 0.0561(12) 0.0578(12) 0.0477(12) 0.0013(9) -0.0012(9) -0.0161(10)
C11 0.0478(12) 0.0802(16) 0.0629(14) -0.0199(12) 0.0138(10) -0.0127(11)
C14 0.0922(19) 0.0769(16) 0.0469(13) 0.0011(11) -0.0095(12) -0.0380(14)
C13 0.110(2) 0.0826(18) 0.0488(14) -0.0194(12) 0.0256(14) -0.0330(16)
C12 0.0741(17) 0.103(2) 0.0746(17) -0.0339(15) 0.0306(14) -0.0182(15)

loop_
_atom_type_symbol
_atom_type_description
_atom_type_scat_dispersion_real
_atom_type_scat_dispersion_imag
_atom_type_scat_source
C C 0.0033 0.0016 'International Tables Vol C Tables 4.2.6.8 and 6.1.1.4'
H H 0.0000 0.0000 'International Tables Vol C Tables 4.2.6.8 and 6.1.1.4'
N N 0.0061 0.0033 'International Tables Vol C Tables 4.2.6.8 and 6.1.1.4'
O O 0.0106 0.0060 'International Tables Vol C Tables 4.2.6.8 and 6.1.1.4'
S S 0.1246 0.1234 'International Tables Vol C Tables 4.2.6.8 and 6.1.1.4'

loop_
_geom_angle_atom_site_label_1
_geom_angle_atom_site_label_2
_geom_angle_atom_site_label_3
_geom_angle
_geom_angle_site_symmetry_1
_geom_angle_site_symmetry_3
C7 N2 C8 124.04(14) . .
C7 N2 C9 120.07(14) . .
C8 N2 C9 115.84(13) . .
C7 N1 C6 125.82(14) . .
C7 N1 H1A 117.1 . .
C6 N1 H1A 117.1 . .
N1 C7 N2 116.12(15) . .
N1 C7 S1 120.16(12) . .
N2 C7 S1 123.72(13) . .
O1 C8 N2 119.61(16) . .
O1 C8 C1 124.05(16) . .
N2 C8 C1 116.34(14) . .
N1 C6 C1 118.39(15) . .
N1 C6 C5 120.86(15) . .
C1 C6 C5 120.75(16) . .
C6 C1 C2 119.34(17) . .
C6 C1 C8 119.20(15) . .
C2 C1 C8 121.46(16) . .
C3 C2 C1 119.78(17) . .
C3 C2 H2A 120.1 . .
C1 C2 H2A 120.1 . .
N2 C9 C10 112.62(14) . .
N2 C9 H9A 109.1 . .
C10 C9 H9A 109.1 . .
N2 C9 H9B 109.1 . .
C10 C9 H9B 109.1 . .
H9A C9 H9B 107.8 . .
C4 C5 C6 119.15(17) . .
C4 C5 H5A 120.4 . .
C6 C5 H5A 120.4 . .
C2 C3 C4 120.32(18) . .
C2 C3 H3A 119.8 . .
C4 C3 H3A 119.8 . .
C5 C4 C3 120.66(18) . .
C5 C4 H4A 119.7 . .
C3 C4 H4A 119.7 . .
C15 C10 C11 118.42(19) . .
C15 C10 C9 121.45(17) . .
C11 C10 C9 120.13(17) . .
C10 C15 C14 120.0(2) . .
C10 C15 H15A 120.0 . .
C14 C15 H15A 120.0 . .
C12 C11 C10 121.3(2) . .
C12 C11 H11A 119.4 . .
C10 C11 H11A 119.4 . .
C13 C14 C15 120.3(2) . .
C13 C14 H14A 119.8 . .
C15 C14 H14A 119.8 . .
C12 C13 C14 120.1(2) . .
C12 C13 H13A 120.0 . .
C14 C13 H13A 120.0 . .
C13 C12 C11 119.9(2) . .
C13 C12 H12A 120.0 . .
C11 C12 H12A 120.0 . .

loop_
_geom_bond_atom_site_label_1
_geom_bond_atom_site_label_2
_geom_bond_distance
_geom_bond_site_symmetry_2
S1 C7 1.6724(17) .
N2 C7 1.378(2) .
N2 C8 1.407(2) .
N2 C9 1.484(2) .
N1 C7 1.343(2) .
N1 C6 1.380(2) .
N1 H1A 0.8600 .
O1 C8 1.218(2) .
C8 C1 1.457(2) .
C6 C1 1.391(2) .
C6 C5 1.391(2) .
C1 C2 1.394(2) .
C2 C3 1.373(3) .
C2 H2A 0.9300 .
C9 C10 1.505(2) .
C9 H9A 0.9700 .
C9 H9B 0.9700 .
C5 C4 1.368(3) .
C5 H5A 0.9300 .
C3 C4 1.394(3) .
C3 H3A 0.9300 .
C4 H4A 0.9300 .
C10 C15 1.380(3) .
C10 C11 1.382(3) .
C15 C14 1.389(3) .
C15 H15A 0.9300 .
C11 C12 1.376(3) .
C11 H11A 0.9300 .
C14 C13 1.371(4) .
C14 H14A 0.9300 .
C13 C12 1.357(4) .
C13 H13A 0.9300 .
C12 H12A 0.9300 .

loop_
_geom_hbond_atom_site_label_D
_geom_hbond_atom_site_label_H
_geom_hbond_atom_site_label_A
_geom_hbond_distance_DH
_geom_hbond_distance_HA
_geom_hbond_distance_DA
_geom_hbond_angle_DHA
_geom_hbond_site_symmetry_A
N1 H1A S1 0.86 2.61 3.4238(14) 157.4 2_576
C2 H2A O1 0.93 2.52 3.337(2) 146.3 2_766

loop_
_publcif_info_datablock.id
_publcif_info_datablock.publ_exptl
_publcif_info_datablock.publ_geom
_publcif_info_datablock.structure
{c4bdb16b-45b6-4c0e-8250-7038170040a5} y y y

loop_
_publcif_info_exptl_table_extra_item
sin_theta_over_lambda_max

loop_
_publcif_info_tables.block_id
_publcif_info_tables.reference_item
{c4bdb16b-45b6-4c0e-8250-7038170040a5} '_publcif_info_datablock.publ_exptl'
{c4bdb16b-45b6-4c0e-8250-7038170040a5} '_geom_hbond_atom_site_label_D'
